data_7020467
loop_
_publ_author_name
'Ujam, Oguejiofo T.'
'Devoy, Sarah M.'
'Henderson, William'
'Nicholson, Brian K.'
'Hor, T. S. Andy'

_publ_section_title
;
 A novel structural rearrangement reaction of dialkylated derivatives of
 [Pt(2)(\m-S)(2)(PPh(3))(4)] involving Pt-C bond formation.
;
_journal_issue 41
_journal_name_full 'Dalton transactions (Cambridge, England : 2003)'
_journal_page_first 12773
_journal_page_last 12780
_journal_paper_doi 10.1039/c2dt31637d
_journal_volume 41
_journal_year 2012
_chemical_formula_moiety 'C75 H63 O P4 PT2 S2, (F6 P), 2(C H2 CL2)'
_chemical_formula_sum 'C77 H67 Cl4 F6 O P5 Pt2 S2'
_chemical_formula_weight 1873.26
_chemical_name_systematic
;
?
;
_space_group_IT_number 14
_symmetry_cell_setting monoclinic
_symmetry_space_group_name_Hall '-P 2yn'
_symmetry_space_group_name_H-M 'P 1 21/n 1'
_atom_sites_solution_hydrogens geom
_atom_sites_solution_primary direct
_atom_sites_solution_secondary difmap
_audit_creation_method SHELXL-97
_cell_angle_alpha 90.00
_cell_angle_beta 110.392(7)
_cell_angle_gamma 90.00
_cell_formula_units_Z 4
_cell_length_a 19.577(13)
_cell_length_b 14.693(10)
_cell_length_c 26.924(18)
_cell_measurement_reflns_used 9750
_cell_measurement_temperature 90(2)
_cell_measurement_theta_max 26
_cell_measurement_theta_min 2
_cell_volume 7259(8)
_computing_cell_refinement 'APEXII v1.0-27 '
_computing_data_collection 'APEXII v1.0-27 '
_computing_data_reduction 'APEXII v1.0-27 '
_computing_molecular_graphics 'ORTEP-3 for Windows and Mercury 3.0'
_computing_publication_material 'WinGX v1.64.05 (Farrugia, 2003)'
_computing_structure_refinement 'SHELXL-97 (Sheldrick, 1997)'
_computing_structure_solution 'SHELXS-97 (Sheldrick, 1997)'
_diffrn_ambient_temperature 90(2)
_diffrn_measured_fraction_theta_full 0.998
_diffrn_measured_fraction_theta_max 0.998
_diffrn_measurement_device_type 'Bruker APEXII CCD area detector'
_diffrn_measurement_method '\f and \w scans'
_diffrn_radiation_monochromator graphite
_diffrn_radiation_source 'fine-focus sealed tube'
_diffrn_radiation_type MoK\a
_diffrn_radiation_wavelength 0.71073
_diffrn_reflns_av_R_equivalents 0.0403
_diffrn_reflns_av_sigmaI/netI 0.0319
_diffrn_reflns_limit_h_max 24
_diffrn_reflns_limit_h_min -25
_diffrn_reflns_limit_k_max 19
_diffrn_reflns_limit_k_min -19
_diffrn_reflns_limit_l_max 35
_diffrn_reflns_limit_l_min -35
_diffrn_reflns_number 91680
_diffrn_reflns_theta_full 27.89
_diffrn_reflns_theta_max 27.89
_diffrn_reflns_theta_min 1.60
_exptl_absorpt_coefficient_mu 4.226
_exptl_absorpt_correction_T_max 1.000
_exptl_absorpt_correction_T_min 0.652
_exptl_absorpt_correction_type multi-scan
_exptl_absorpt_process_details SADABS
_exptl_crystal_colour ORANGE
_exptl_crystal_density_diffrn 1.714
_exptl_crystal_density_method 'not measured'
_exptl_crystal_description BLOCK
_exptl_crystal_F_000 3688
_exptl_crystal_size_max .34
_exptl_crystal_size_mid .18
_exptl_crystal_size_min .10
_refine_diff_density_max 1.245
_refine_diff_density_min -1.539
_refine_diff_density_rms 0.104
_refine_ls_extinction_method none
_refine_ls_goodness_of_fit_ref 1.019
_refine_ls_hydrogen_treatment constr
_refine_ls_matrix_type full
_refine_ls_number_parameters 874
_refine_ls_number_reflns 17315
_refine_ls_number_restraints 0
_refine_ls_restrained_S_all 1.019
_refine_ls_R_factor_all 0.0314
_refine_ls_R_factor_gt 0.0244
_refine_ls_shift/su_max 0.014
_refine_ls_shift/su_mean 0.000
_refine_ls_structure_factor_coef Fsqd
_refine_ls_weighting_details 'calc w=1/[\s^2^(Fo^2^)+(0.0210P)^2^+12.1962P] where P=(Fo^2^+2Fc^2^)/3'
_refine_ls_weighting_scheme calc
_refine_ls_wR_factor_gt 0.0539
_refine_ls_wR_factor_ref 0.0565
_reflns_number_gt 15162
_reflns_number_total 17315
_reflns_threshold_expression >2\s(I)
_cod_data_source_file c2dt31637d.txt
_cod_data_source_block ujdp
_cod_depositor_comments
;
The following automatic conversions were performed:

'_symmetry_cell_setting' value 'MONOCLINIC' changed to 'monoclinic'
according to /home/saulius/struct/CIF-dictionaries/cif_core.dic
dictionary named 'cif_core.dic' version 2.4.2 from
2011-04-26.

'_exptl_absorpt_correction_type' value 'MULTI-SCAN'
changed to 'multi-scan' according to
/home/saulius/struct/CIF-dictionaries/cif_core.dic dictionary named
'cif_core.dic' version 2.4.2 from
2011-04-26.

'_refine_ls_hydrogen_treatment' value 'CONSTR' changed
to 'constr' according to
/home/saulius/struct/CIF-dictionaries/cif_core.dic dictionary named
'cif_core.dic' version 2.4.2 from 2011-04-26.

Automatic conversion script
Id: cif_fix_values 1891 2012-01-12 08:04:46Z andrius 
;
_cod_original_sg_symbol_H-M 'p 2(1)/N'
_cod_database_code 7020467

loop_
_symmetry_equiv_pos_as_xyz
'x, y, z'
'-x+1/2, y+1/2, -z+1/2'
'-x, -y, -z'
'x-1/2, -y-1/2, z-1/2'

loop_
_atom_site_label
_atom_site_type_symbol
_atom_site_fract_x
_atom_site_fract_y
_atom_site_fract_z
_atom_site_U_iso_or_equiv
_atom_site_adp_type
_atom_site_occupancy
_atom_site_symmetry_multiplicity
_atom_site_calc_flag
_atom_site_refinement_flags
Pt2 Pt 0.586187(5) 0.175598(7) 0.884925(4) 0.01003(3) Uani 1 1 d .
Pt1 Pt 0.489906(5) -0.034169(7) 0.854467(4) 0.01047(3) Uani 1 1 d .
P1 P 0.37843(4) -0.06232(5) 0.79001(3) 0.01262(14) Uani 1 1 d .
P2 P 0.54361(4) -0.17430(5) 0.85614(3) 0.01208(14) Uani 1 1 d .
P3 P 0.66541(4) 0.16875(5) 0.83647(3) 0.01192(14) Uani 1 1 d .
P4 P 0.56016(4) 0.32798(5) 0.87598(3) 0.01119(13) Uani 1 1 d .
S1 S 0.60546(4) 0.01986(4) 0.90832(3) 0.01261(13) Uani 1 1 d .
S2 S 0.43962(4) 0.09026(5) 0.88318(3) 0.01518(14) Uani 1 1 d .
O1 O 0.56209(16) 0.1426(2) 1.01986(9) 0.0430(7) Uani 1 1 d .
C1 C 0.51478(15) 0.15805(18) 0.92654(11) 0.0133(5) Uani 1 1 d .
H1 H 0.4969 0.2172 0.9336 0.016 Uiso 1 1 calc R
C2 C 0.59484(17) 0.0247(2) 0.97291(11) 0.0185(6) Uani 1 1 d .
H2A H 0.5668 -0.0273 0.9772 0.022 Uiso 1 1 calc R
H2B H 0.6423 0.0226 1.0008 0.022 Uiso 1 1 calc R
C3 C 0.55614(16) 0.1118(2) 0.97702(11) 0.0183(6) Uani 1 1 d .
C111 C 0.32131(16) -0.0017(2) 0.68331(12) 0.0193(6) Uani 1 1 d .
H111 H 0.3132 -0.0629 0.6744 0.023 Uiso 1 1 calc R
C112 C 0.30156(17) 0.0644(2) 0.64345(12) 0.0238(7) Uani 1 1 d .
H112 H 0.2808 0.0468 0.6082 0.029 Uiso 1 1 calc R
C113 C 0.31268(17) 0.1558(2) 0.65600(13) 0.0240(7) Uani 1 1 d .
H113 H 0.2999 0.1995 0.6294 0.029 Uiso 1 1 calc R
C114 C 0.34306(17) 0.1814(2) 0.70875(13) 0.0216(6) Uani 1 1 d .
H114 H 0.3498 0.2428 0.7176 0.026 Uiso 1 1 calc R
C115 C 0.36364(16) 0.1158(2) 0.74864(12) 0.0186(6) Uani 1 1 d .
H115 H 0.3846 0.1339 0.7838 0.022 Uiso 1 1 calc R
C116 C 0.35317(15) 0.02350(19) 0.73643(11) 0.0148(6) Uani 1 1 d .
C121 C 0.40831(17) -0.1818(2) 0.72016(11) 0.0187(6) Uani 1 1 d .
H121 H 0.4435 -0.1391 0.7204 0.022 Uiso 1 1 calc R
C122 C 0.39836(18) -0.2580(2) 0.68798(12) 0.0243(7) Uani 1 1 d .
H122 H 0.4267 -0.2663 0.6669 0.029 Uiso 1 1 calc R
C123 C 0.34575(19) -0.3216(2) 0.68747(13) 0.0265(7) Uani 1 1 d .
H123 H 0.3383 -0.3724 0.6657 0.032 Uiso 1 1 calc R
C124 C 0.30461(17) -0.3094(2) 0.71923(13) 0.0231(7) Uani 1 1 d .
H124 H 0.2695 -0.3524 0.7188 0.028 Uiso 1 1 calc R
C125 C 0.31486(16) -0.23341(19) 0.75204(11) 0.0176(6) Uani 1 1 d .
H125 H 0.2873 -0.2263 0.7738 0.021 Uiso 1 1 calc R
C126 C 0.36648(15) -0.16819(19) 0.75206(11) 0.0148(6) Uani 1 1 d .
C131 C 0.31527(16) -0.0785(2) 0.86782(12) 0.0180(6) Uani 1 1 d .
H131 H 0.3628 -0.0835 0.8916 0.022 Uiso 1 1 calc R
C132 C 0.25688(17) -0.0876(2) 0.88560(12) 0.0211(6) Uani 1 1 d .
H132 H 0.2657 -0.0992 0.9213 0.025 Uiso 1 1 calc R
C133 C 0.18615(16) -0.0797(2) 0.85101(12) 0.0195(6) Uani 1 1 d .
H133 H 0.1474 -0.0867 0.8631 0.023 Uiso 1 1 calc R
C134 C 0.17304(16) -0.0610(2) 0.79777(12) 0.0189(6) Uani 1 1 d .
H134 H 0.1254 -0.0542 0.7745 0.023 Uiso 1 1 calc R
C135 C 0.23055(16) -0.05259(19) 0.77929(11) 0.0164(6) Uani 1 1 d .
H135 H 0.2215 -0.0407 0.7436 0.020 Uiso 1 1 calc R
C136 C 0.30243(15) -0.06202(19) 0.81438(11) 0.0137(5) Uani 1 1 d .
C211 C 0.62663(16) -0.2802(2) 0.81023(13) 0.0211(6) Uani 1 1 d .
H211 H 0.6313 -0.3231 0.8366 0.025 Uiso 1 1 calc R
C212 C 0.65770(17) -0.2959(2) 0.77205(14) 0.0267(7) Uani 1 1 d .
H212 H 0.6827 -0.3499 0.7726 0.032 Uiso 1 1 calc R
C213 C 0.65199(17) -0.2321(2) 0.73311(13) 0.0278(7) Uani 1 1 d .
H213 H 0.6725 -0.2437 0.7073 0.033 Uiso 1 1 calc R
C214 C 0.61578(17) -0.1508(2) 0.73244(13) 0.0260(7) Uani 1 1 d .
H214 H 0.6123 -0.1075 0.7065 0.031 Uiso 1 1 calc R
C215 C 0.58478(16) -0.1344(2) 0.77071(12) 0.0192(6) Uani 1 1 d .
H215 H 0.5615 -0.0793 0.7707 0.023 Uiso 1 1 calc R
C216 C 0.58797(15) -0.19898(19) 0.80888(11) 0.0155(6) Uani 1 1 d .
C221 C 0.43740(16) -0.2593(2) 0.88417(11) 0.0182(6) Uani 1 1 d .
H221 H 0.4405 -0.2070 0.9043 0.022 Uiso 1 1 calc R
C222 C 0.38955(18) -0.3282(2) 0.88538(12) 0.0222(6) Uani 1 1 d .
H222 H 0.3611 -0.3223 0.9066 0.027 Uiso 1 1 calc R
C223 C 0.38410(17) -0.4059(2) 0.85482(12) 0.0219(6) Uani 1 1 d .
H223 H 0.3520 -0.4522 0.8555 0.026 Uiso 1 1 calc R
C224 C 0.42642(16) -0.4142(2) 0.82344(12) 0.0194(6) Uani 1 1 d .
H224 H 0.4226 -0.4662 0.8029 0.023 Uiso 1 1 calc R
C225 C 0.47485(16) -0.34561(19) 0.82220(11) 0.0161(6) Uani 1 1 d .
H225 H 0.5031 -0.3517 0.8009 0.019 Uiso 1 1 calc R
C226 C 0.48084(15) -0.26785(19) 0.85305(11) 0.0134(5) Uani 1 1 d .
C231 C 0.59995(18) -0.2018(2) 0.96659(12) 0.0216(6) Uani 1 1 d .
H231 H 0.5516 -0.2061 0.9644 0.026 Uiso 1 1 calc R
C232 C 0.6553(2) -0.2061(2) 1.01573(12) 0.0261(7) Uani 1 1 d .
H232 H 0.6436 -0.2116 1.0463 0.031 Uiso 1 1 calc R
C233 C 0.7273(2) -0.2022(2) 1.01958(14) 0.0347(9) Uani 1 1 d .
H233 H 0.7642 -0.2062 1.0525 0.042 Uiso 1 1 calc R
C234 C 0.74427(19) -0.1925(3) 0.97414(15) 0.0353(9) Uani 1 1 d .
H234 H 0.7928 -0.1908 0.9766 0.042 Uiso 1 1 calc R
C235 C 0.68943(18) -0.1851(2) 0.92481(13) 0.0257(7) Uani 1 1 d .
H235 H 0.7014 -0.1760 0.8946 0.031 Uiso 1 1 calc R
C236 C 0.61648(16) -0.19123(18) 0.92052(11) 0.0162(6) Uani 1 1 d .
C311 C 0.74404(16) 0.0154(2) 0.82160(12) 0.0194(6) Uani 1 1 d .
H311 H 0.7173 0.0210 0.7856 0.023 Uiso 1 1 calc R
C312 C 0.79570(17) -0.0534(2) 0.83920(13) 0.0244(7) Uani 1 1 d .
H312 H 0.8032 -0.0937 0.8150 0.029 Uiso 1 1 calc R
C313 C 0.83603(17) -0.0622(2) 0.89253(14) 0.0249(7) Uani 1 1 d .
H313 H 0.8711 -0.1076 0.9040 0.030 Uiso 1 1 calc R
C314 C 0.82407(16) -0.0032(2) 0.92877(13) 0.0218(6) Uani 1 1 d .
H314 H 0.8513 -0.0089 0.9646 0.026 Uiso 1 1 calc R
C315 C 0.77148(15) 0.0645(2) 0.91163(12) 0.0180(6) Uani 1 1 d .
H315 H 0.7625 0.1023 0.9364 0.022 Uiso 1 1 calc R
C316 C 0.73195(15) 0.07636(19) 0.85784(11) 0.0145(5) Uani 1 1 d .
C321 C 0.55280(15) 0.10287(19) 0.74941(11) 0.0165(6) Uani 1 1 d .
H321 H 0.5323 0.0853 0.7743 0.020 Uiso 1 1 calc R
C322 C 0.51628(16) 0.0846(2) 0.69581(12) 0.0204(6) Uani 1 1 d .
H322 H 0.4718 0.0542 0.6851 0.024 Uiso 1 1 calc R
C323 C 0.54621(18) 0.1116(2) 0.65842(12) 0.0227(7) Uani 1 1 d .
H323 H 0.5215 0.1005 0.6226 0.027 Uiso 1 1 calc R
C324 C 0.61296(18) 0.1552(2) 0.67461(12) 0.0223(7) Uani 1 1 d .
H324 H 0.6331 0.1732 0.6495 0.027 Uiso 1 1 calc R
C325 C 0.65028(16) 0.1724(2) 0.72790(11) 0.0176(6) Uani 1 1 d .
H325 H 0.6956 0.2006 0.7385 0.021 Uiso 1 1 calc R
C326 C 0.61968(15) 0.14730(19) 0.76583(11) 0.0139(5) Uani 1 1 d .
C331 C 0.78690(16) 0.2803(2) 0.88357(11) 0.0188(6) Uani 1 1 d .
H331 H 0.8046 0.2327 0.9074 0.023 Uiso 1 1 calc R
C332 C 0.82547(18) 0.3617(2) 0.89053(13) 0.0251(7) Uani 1 1 d .
H332 H 0.8687 0.3681 0.9192 0.030 Uiso 1 1 calc R
C333 C 0.80033(18) 0.4333(2) 0.85533(13) 0.0253(7) Uani 1 1 d .
H333 H 0.8260 0.4878 0.8606 0.030 Uiso 1 1 calc R
C334 C 0.73656(17) 0.4229(2) 0.81225(13) 0.0225(7) Uani 1 1 d .
H334 H 0.7199 0.4703 0.7882 0.027 Uiso 1 1 calc R
C335 C 0.69726(16) 0.3419(2) 0.80478(12) 0.0176(6) Uani 1 1 d .
H335 H 0.6546 0.3356 0.7757 0.021 Uiso 1 1 calc R
C336 C 0.72161(15) 0.26989(19) 0.84082(11) 0.0148(6) Uani 1 1 d .
C411 C 0.69434(16) 0.3636(2) 0.95396(11) 0.0170(6) Uani 1 1 d .
H411 H 0.7019 0.3011 0.9536 0.020 Uiso 1 1 calc R
C412 C 0.74771(17) 0.4190(2) 0.98801(13) 0.0248(7) Uani 1 1 d .
H412 H 0.7910 0.3935 1.0104 0.030 Uiso 1 1 calc R
C413 C 0.73690(17) 0.5121(2) 0.98891(13) 0.0237(7) Uani 1 1 d .
H413 H 0.7732 0.5489 1.0114 0.028 Uiso 1 1 calc R
C414 C 0.67213(17) 0.5504(2) 0.95643(12) 0.0204(6) Uani 1 1 d .
H414 H 0.6648 0.6128 0.9574 0.025 Uiso 1 1 calc R
C415 C 0.61841(16) 0.4959(2) 0.92261(11) 0.0169(6) Uani 1 1 d .
H415 H 0.5747 0.5217 0.9012 0.020 Uiso 1 1 calc R
C416 C 0.62939(15) 0.40149(19) 0.92030(11) 0.0140(5) Uani 1 1 d .
C421 C 0.55789(16) 0.45635(19) 0.79528(11) 0.0162(6) Uani 1 1 d .
H421 H 0.5799 0.4982 0.8220 0.019 Uiso 1 1 calc R
C422 C 0.54336(16) 0.4803(2) 0.74279(12) 0.0199(6) Uani 1 1 d .
H422 H 0.5545 0.5384 0.7343 0.024 Uiso 1 1 calc R
C423 C 0.51189(16) 0.4169(2) 0.70266(12) 0.0204(6) Uani 1 1 d .
H423 H 0.5037 0.4322 0.6675 0.025 Uiso 1 1 calc R
C424 C 0.49287(16) 0.3314(2) 0.71505(12) 0.0187(6) Uani 1 1 d .
H424 H 0.4714 0.2894 0.6883 0.022 Uiso 1 1 calc R
C425 C 0.50595(15) 0.3086(2) 0.76760(11) 0.0149(6) Uani 1 1 d .
H425 H 0.4920 0.2517 0.7758 0.018 Uiso 1 1 calc R
C426 C 0.53973(15) 0.36998(19) 0.80840(11) 0.0134(5) Uani 1 1 d .
C431 C 0.48267(16) 0.3934(2) 0.93943(11) 0.0174(6) Uani 1 1 d .
H431 H 0.5281 0.4056 0.9648 0.021 Uiso 1 1 calc R
C432 C 0.42007(17) 0.4093(2) 0.95092(12) 0.0209(6) Uani 1 1 d .
H432 H 0.4236 0.4336 0.9836 0.025 Uiso 1 1 calc R
C433 C 0.35215(17) 0.3893(2) 0.91404(13) 0.0221(6) Uani 1 1 d .
H433 H 0.3103 0.4001 0.9220 0.027 Uiso 1 1 calc R
C434 C 0.34681(16) 0.3533(2) 0.86533(12) 0.0193(6) Uani 1 1 d .
H434 H 0.3013 0.3389 0.8407 0.023 Uiso 1 1 calc R
C435 C 0.40949(16) 0.33867(19) 0.85311(12) 0.0167(6) Uani 1 1 d .
H435 H 0.4056 0.3152 0.8202 0.020 Uiso 1 1 calc R
C436 C 0.47795(15) 0.35901(18) 0.88987(11) 0.0139(5) Uani 1 1 d .
P5 P 0.92066(5) 0.21494(6) 1.04134(3) 0.0310(2) Uani 1 1 d .
F1 F 0.91217(18) 0.2312(3) 1.09673(9) 0.0842(11) Uani 1 1 d .
F2 F 0.9193(2) 0.1094(2) 1.04736(19) 0.147(2) Uani 1 1 d .
F3 F 0.83421(12) 0.21413(17) 1.01368(9) 0.0447(6) Uani 1 1 d .
F4 F 0.92662(16) 0.2042(3) 0.98441(11) 0.0983(14) Uani 1 1 d .
F5 F 0.92139(14) 0.32154(16) 1.03455(11) 0.0565(7) Uani 1 1 d .
F6 F 1.00702(14) 0.2174(2) 1.06768(12) 0.0730(9) Uani 1 1 d .
C4 C 1.00055(19) 0.0802(3) 0.92212(14) 0.0319(8) Uani 1 1 d .
H4A H 0.9897 0.0991 0.9531 0.038 Uiso 1 1 calc R
H4B H 0.9936 0.0149 0.9183 0.038 Uiso 1 1 calc R
Cl1 Cl 0.94050(5) 0.13493(7) 0.86554(4) 0.0390(2) Uani 1 1 d .
Cl2 Cl 1.09084(6) 0.10676(11) 0.93094(6) 0.0843(5) Uani 1 1 d .
C5 C 1.0431(4) 0.3674(6) 0.9743(2) 0.099(2) Uani 1 1 d .
H5A H 1.0448 0.3016 0.9776 0.118 Uiso 1 1 calc R
H5B H 0.9941 0.3867 0.9702 0.118 Uiso 1 1 calc R
Cl3 Cl 1.06026(12) 0.39636(13) 0.91811(6) 0.1052(6) Uani 1 1 d .
Cl4 Cl 1.10243(11) 0.4133(2) 1.03173(7) 0.1345(10) Uani 1 1 d .

loop_
_atom_site_aniso_label
_atom_site_aniso_U_11
_atom_site_aniso_U_22
_atom_site_aniso_U_33
_atom_site_aniso_U_23
_atom_site_aniso_U_13
_atom_site_aniso_U_12
Pt2 0.01237(5) 0.00824(5) 0.01042(5) -0.00035(4) 0.00515(4) -0.00006(4)
Pt1 0.01193(5) 0.00857(5) 0.01169(5) -0.00066(4) 0.00511(4) -0.00056(4)
P1 0.0132(3) 0.0107(3) 0.0141(3) 0.0001(3) 0.0048(3) -0.0006(3)
P2 0.0144(3) 0.0089(3) 0.0140(3) -0.0003(3) 0.0063(3) -0.0005(3)
P3 0.0126(3) 0.0118(3) 0.0125(3) -0.0008(3) 0.0059(3) -0.0001(3)
P4 0.0141(3) 0.0090(3) 0.0119(3) -0.0004(3) 0.0063(3) 0.0003(3)
S1 0.0133(3) 0.0095(3) 0.0152(3) -0.0004(2) 0.0051(3) -0.0003(2)
S2 0.0141(3) 0.0130(3) 0.0196(3) -0.0037(3) 0.0074(3) 0.0000(3)
O1 0.0639(18) 0.0488(17) 0.0149(11) -0.0018(11) 0.0121(12) 0.0285(15)
C1 0.0184(13) 0.0096(13) 0.0141(13) -0.0010(10) 0.0085(11) -0.0016(11)
C2 0.0239(15) 0.0152(14) 0.0152(14) 0.0021(11) 0.0053(12) 0.0008(12)
C3 0.0232(15) 0.0197(15) 0.0145(13) -0.0014(12) 0.0099(12) -0.0009(12)
C111 0.0197(14) 0.0167(14) 0.0200(15) 0.0012(12) 0.0052(12) -0.0011(12)
C112 0.0264(16) 0.0245(16) 0.0171(15) 0.0022(13) 0.0033(13) -0.0026(13)
C113 0.0208(15) 0.0224(16) 0.0257(16) 0.0100(13) 0.0043(13) 0.0000(13)
C114 0.0234(15) 0.0127(14) 0.0295(16) 0.0018(12) 0.0100(13) 0.0004(12)
C115 0.0209(14) 0.0152(14) 0.0190(14) 0.0000(12) 0.0059(12) 0.0007(12)
C116 0.0134(12) 0.0142(14) 0.0182(14) 0.0026(11) 0.0072(11) 0.0004(11)
C121 0.0221(14) 0.0168(15) 0.0165(14) -0.0002(12) 0.0058(12) 0.0009(12)
C122 0.0321(17) 0.0236(16) 0.0183(15) -0.0011(13) 0.0101(13) 0.0060(14)
C123 0.0368(18) 0.0157(15) 0.0225(16) -0.0027(13) 0.0047(14) 0.0029(14)
C124 0.0245(15) 0.0114(14) 0.0273(16) 0.0000(12) 0.0014(13) -0.0031(12)
C125 0.0187(14) 0.0143(14) 0.0179(14) 0.0003(11) 0.0039(12) -0.0003(12)
C126 0.0164(13) 0.0112(13) 0.0132(13) 0.0002(10) 0.0007(11) 0.0019(11)
C131 0.0170(13) 0.0173(15) 0.0186(14) 0.0006(12) 0.0050(12) -0.0026(12)
C132 0.0236(15) 0.0245(16) 0.0177(14) -0.0018(12) 0.0102(12) -0.0059(13)
C133 0.0189(14) 0.0176(15) 0.0266(16) -0.0025(12) 0.0138(13) -0.0037(12)
C134 0.0154(13) 0.0149(14) 0.0252(15) 0.0013(12) 0.0055(12) 0.0000(11)
C135 0.0188(14) 0.0140(14) 0.0166(13) 0.0001(11) 0.0064(11) -0.0009(11)
C136 0.0149(13) 0.0104(13) 0.0178(13) -0.0006(11) 0.0081(11) -0.0012(11)
C211 0.0169(14) 0.0161(15) 0.0331(17) -0.0014(13) 0.0124(13) -0.0001(12)
C212 0.0215(15) 0.0226(16) 0.042(2) -0.0108(15) 0.0182(15) -0.0012(13)
C213 0.0207(15) 0.041(2) 0.0289(17) -0.0122(15) 0.0179(14) -0.0081(15)
C214 0.0217(15) 0.0348(19) 0.0248(16) 0.0003(14) 0.0124(13) -0.0049(14)
C215 0.0167(14) 0.0186(15) 0.0225(15) 0.0012(12) 0.0071(12) -0.0013(12)
C216 0.0151(13) 0.0142(14) 0.0201(14) -0.0021(11) 0.0098(11) -0.0019(11)
C221 0.0219(14) 0.0184(15) 0.0159(14) -0.0021(11) 0.0084(12) -0.0026(12)
C222 0.0270(16) 0.0238(16) 0.0199(15) 0.0016(12) 0.0131(13) -0.0063(13)
C223 0.0214(15) 0.0149(15) 0.0270(16) 0.0025(12) 0.0055(13) -0.0064(12)
C224 0.0201(14) 0.0112(14) 0.0239(15) -0.0014(12) 0.0037(12) -0.0017(12)
C225 0.0167(13) 0.0116(13) 0.0193(14) 0.0027(11) 0.0056(11) 0.0035(11)
C226 0.0146(13) 0.0107(13) 0.0149(13) 0.0023(10) 0.0050(11) -0.0006(11)
C231 0.0258(16) 0.0148(14) 0.0219(15) 0.0010(12) 0.0056(13) 0.0011(12)
C232 0.0407(19) 0.0155(15) 0.0174(15) 0.0031(12) 0.0041(14) -0.0016(14)
C233 0.0359(19) 0.0300(19) 0.0242(17) 0.0078(15) -0.0073(15) -0.0102(16)
C234 0.0218(16) 0.038(2) 0.036(2) 0.0104(17) -0.0020(15) -0.0076(15)
C235 0.0243(16) 0.0245(17) 0.0258(16) 0.0071(14) 0.0056(13) -0.0063(14)
C236 0.0210(14) 0.0062(12) 0.0179(14) 0.0014(11) 0.0025(11) -0.0006(11)
C311 0.0188(14) 0.0201(15) 0.0187(14) -0.0022(12) 0.0058(12) 0.0020(12)
C312 0.0257(16) 0.0196(16) 0.0305(17) -0.0018(13) 0.0128(14) 0.0047(13)
C313 0.0186(14) 0.0193(16) 0.0356(18) 0.0063(14) 0.0080(13) 0.0060(13)
C314 0.0153(14) 0.0217(15) 0.0235(15) 0.0059(13) 0.0006(12) -0.0035(12)
C315 0.0165(13) 0.0163(14) 0.0213(15) 0.0012(12) 0.0067(12) -0.0024(12)
C316 0.0122(12) 0.0134(13) 0.0189(14) -0.0002(11) 0.0067(11) 0.0011(11)
C321 0.0176(13) 0.0134(14) 0.0188(14) 0.0000(11) 0.0069(11) 0.0027(11)
C322 0.0186(14) 0.0188(15) 0.0209(15) -0.0028(12) 0.0031(12) 0.0005(12)
C323 0.0297(16) 0.0235(16) 0.0122(13) -0.0004(12) 0.0040(12) 0.0062(14)
C324 0.0285(16) 0.0228(16) 0.0189(15) 0.0011(12) 0.0123(13) 0.0050(13)
C325 0.0183(14) 0.0170(14) 0.0193(14) 0.0003(12) 0.0089(12) 0.0038(12)
C326 0.0185(13) 0.0098(13) 0.0129(13) -0.0010(10) 0.0051(11) 0.0037(11)
C331 0.0206(14) 0.0223(16) 0.0151(14) -0.0018(12) 0.0081(12) -0.0037(12)
C332 0.0227(15) 0.0277(17) 0.0267(17) -0.0062(14) 0.0109(13) -0.0094(14)
C333 0.0297(17) 0.0181(15) 0.0351(18) -0.0063(14) 0.0201(15) -0.0095(13)
C334 0.0275(16) 0.0162(15) 0.0306(17) 0.0010(13) 0.0188(14) 0.0016(13)
C335 0.0167(13) 0.0176(15) 0.0229(15) 0.0010(12) 0.0126(12) 0.0012(12)
C336 0.0174(13) 0.0143(14) 0.0164(13) -0.0013(11) 0.0106(11) -0.0017(11)
C411 0.0188(14) 0.0161(14) 0.0172(14) -0.0027(11) 0.0077(12) 0.0011(12)
C412 0.0196(15) 0.0308(18) 0.0220(16) -0.0062(13) 0.0046(13) 0.0013(14)
C413 0.0219(15) 0.0274(17) 0.0239(16) -0.0129(13) 0.0105(13) -0.0085(13)
C414 0.0277(16) 0.0142(14) 0.0243(15) -0.0051(12) 0.0153(13) -0.0053(12)
C415 0.0216(14) 0.0127(13) 0.0184(14) -0.0009(11) 0.0093(12) -0.0015(12)
C416 0.0185(13) 0.0134(13) 0.0120(12) -0.0017(10) 0.0078(11) -0.0016(11)
C421 0.0192(14) 0.0136(14) 0.0185(14) 0.0013(11) 0.0101(12) 0.0033(11)
C422 0.0221(15) 0.0163(15) 0.0248(15) 0.0060(12) 0.0128(13) 0.0043(12)
C423 0.0213(14) 0.0273(17) 0.0141(14) 0.0069(12) 0.0080(12) 0.0069(13)
C424 0.0182(14) 0.0208(15) 0.0173(14) -0.0007(12) 0.0065(12) 0.0033(12)
C425 0.0137(13) 0.0137(13) 0.0183(14) 0.0021(11) 0.0068(11) 0.0037(11)
C426 0.0140(12) 0.0144(14) 0.0129(13) 0.0017(10) 0.0060(10) 0.0031(11)
C431 0.0208(14) 0.0153(14) 0.0183(14) 0.0006(11) 0.0094(12) -0.0009(12)
C432 0.0294(16) 0.0173(15) 0.0230(15) -0.0023(12) 0.0179(13) -0.0020(13)
C433 0.0235(15) 0.0186(15) 0.0320(17) 0.0061(13) 0.0193(14) 0.0030(13)
C434 0.0179(14) 0.0174(14) 0.0245(15) 0.0051(12) 0.0096(12) 0.0015(12)
C435 0.0181(14) 0.0146(14) 0.0194(14) 0.0022(11) 0.0089(12) 0.0001(11)
C436 0.0174(13) 0.0089(12) 0.0201(14) 0.0035(11) 0.0126(11) 0.0010(11)
P5 0.0363(5) 0.0274(5) 0.0206(4) -0.0045(4) -0.0009(4) 0.0056(4)
F1 0.086(2) 0.142(3) 0.0191(12) -0.0008(15) 0.0114(13) -0.037(2)
F2 0.129(3) 0.0254(16) 0.184(4) 0.001(2) -0.073(3) 0.0152(18)
F3 0.0373(12) 0.0545(15) 0.0349(12) -0.0073(11) 0.0031(10) -0.0098(11)
F4 0.0541(17) 0.197(4) 0.0435(16) -0.052(2) 0.0163(14) 0.016(2)
F5 0.0448(14) 0.0348(13) 0.0787(19) 0.0055(13) 0.0075(13) -0.0029(11)
F6 0.0374(14) 0.082(2) 0.0734(19) -0.0299(16) -0.0140(13) 0.0267(14)
C4 0.0356(19) 0.033(2) 0.0288(18) 0.0051(15) 0.0139(15) 0.0041(16)
Cl1 0.0372(5) 0.0470(6) 0.0317(5) 0.0071(4) 0.0107(4) 0.0133(4)
Cl2 0.0395(6) 0.1063(11) 0.0770(9) 0.0601(8) -0.0176(6) -0.0322(7)
C5 0.074(4) 0.146(7) 0.072(4) -0.019(4) 0.020(3) -0.047(4)
Cl3 0.1450(17) 0.0974(13) 0.0551(9) 0.0012(8) 0.0122(10) -0.0200(12)
Cl4 0.1080(14) 0.242(3) 0.0686(10) -0.0424(14) 0.0502(10) -0.0985(17)

loop_
_atom_type_symbol
_atom_type_description
_atom_type_scat_dispersion_real
_atom_type_scat_dispersion_imag
_atom_type_scat_source
C C 0.0033 0.0016 'International Tables Vol C Tables 4.2.6.8 and 6.1.1.4'
H H 0.0000 0.0000 'International Tables Vol C Tables 4.2.6.8 and 6.1.1.4'
O O 0.0106 0.0060 'International Tables Vol C Tables 4.2.6.8 and 6.1.1.4'
F F 0.0171 0.0103 'International Tables Vol C Tables 4.2.6.8 and 6.1.1.4'
P P 0.1023 0.0942 'International Tables Vol C Tables 4.2.6.8 and 6.1.1.4'
S S 0.1246 0.1234 'International Tables Vol C Tables 4.2.6.8 and 6.1.1.4'
Pt Pt -1.7033 8.3905 'International Tables Vol C Tables 4.2.6.8 and 6.1.1.4'
Cl Cl 0.1484 0.1585 'International Tables Vol C Tables 4.2.6.8 and 6.1.1.4'

loop_
_geom_angle_atom_site_label_1
_geom_angle_atom_site_label_2
_geom_angle_atom_site_label_3
_geom_angle
C1 Pt2 P4 90.64(8)
C1 Pt2 P3 170.41(8)
P4 Pt2 P3 98.58(3)
C1 Pt2 S1 79.20(8)
P4 Pt2 S1 168.96(3)
P3 Pt2 S1 91.80(3)
P1 Pt1 P2 99.23(4)
P1 Pt1 S2 89.54(5)
P2 Pt1 S2 159.39(3)
P1 Pt1 S1 167.80(3)
P2 Pt1 S1 87.44(4)
S2 Pt1 S1 87.57(5)
C136 P1 C126 103.96(13)
C136 P1 C116 104.43(13)
C126 P1 C116 101.33(14)
C136 P1 Pt1 113.97(11)
C126 P1 Pt1 118.45(9)
C116 P1 Pt1 113.02(10)
C216 P2 C226 107.29(13)
C216 P2 C236 103.36(15)
C226 P2 C236 103.29(13)
C216 P2 Pt1 119.51(10)
C226 P2 Pt1 112.10(11)
C236 P2 Pt1 109.77(10)
C326 P3 C336 105.83(13)
C326 P3 C316 103.67(13)
C336 P3 C316 103.67(14)
C326 P3 Pt2 114.00(11)
C336 P3 Pt2 115.36(10)
C316 P3 Pt2 113.10(10)
C416 P4 C426 107.90(13)
C416 P4 C436 103.02(14)
C426 P4 C436 102.47(13)
C416 P4 Pt2 115.12(10)
C426 P4 Pt2 113.46(9)
C436 P4 Pt2 113.63(9)
C2 S1 Pt1 101.28(11)
C2 S1 Pt2 98.95(10)
Pt1 S1 Pt2 97.58(3)
C1 S2 Pt1 107.51(10)
C3 C1 S2 113.4(2)
C3 C1 Pt2 107.12(19)
S2 C1 Pt2 105.40(14)
C3 C2 S1 109.2(2)
O1 C3 C1 123.0(3)
O1 C3 C2 120.3(3)
C1 C3 C2 116.7(2)
C116 C111 C112 120.4(3)
C113 C112 C111 120.6(3)
C112 C113 C114 119.3(3)
C113 C114 C115 120.5(3)
C114 C115 C116 120.8(3)
C115 C116 C111 118.4(3)
C115 C116 P1 120.1(2)
C111 C116 P1 121.4(2)
C122 C121 C126 121.1(3)
C121 C122 C123 119.5(3)
C124 C123 C122 120.0(3)
C123 C124 C125 120.8(3)
C126 C125 C124 119.7(3)
C121 C126 C125 118.9(3)
C121 C126 P1 118.6(2)
C125 C126 P1 122.4(2)
C132 C131 C136 119.9(3)
C133 C132 C131 120.8(3)
C132 C133 C134 119.6(3)
C135 C134 C133 120.4(3)
C134 C135 C136 119.9(3)
C131 C136 C135 119.4(3)
C131 C136 P1 119.7(2)
C135 C136 P1 120.7(2)
C212 C211 C216 119.6(3)
C213 C212 C211 120.7(3)
C212 C213 C214 120.0(3)
C213 C214 C215 119.6(3)
C216 C215 C214 121.0(3)
C215 C216 C211 119.0(3)
C215 C216 P2 118.4(2)
C211 C216 P2 122.5(2)
C222 C221 C226 120.5(3)
C221 C222 C223 119.9(3)
C224 C223 C222 119.8(3)
C223 C224 C225 120.7(3)
C224 C225 C226 119.7(3)
C221 C226 C225 119.4(3)
C221 C226 P2 116.5(2)
C225 C226 P2 124.0(2)
C232 C231 C236 120.4(3)
C233 C232 C231 120.5(3)
C232 C233 C234 119.5(3)
C233 C234 C235 120.6(3)
C234 C235 C236 120.1(3)
C235 C236 C231 118.8(3)
C235 C236 P2 120.3(2)
C231 C236 P2 120.6(2)
C312 C311 C316 120.4(3)
C313 C312 C311 120.4(3)
C312 C313 C314 119.9(3)
C313 C314 C315 120.1(3)
C314 C315 C316 120.9(3)
C315 C316 C311 118.3(3)
C315 C316 P3 119.7(2)
C311 C316 P3 121.9(2)
C326 C321 C322 120.4(3)
C323 C322 C321 120.1(3)
C324 C323 C322 119.7(3)
C323 C324 C325 120.6(3)
C324 C325 C326 120.1(3)
C321 C326 C325 119.1(3)
C321 C326 P3 118.6(2)
C325 C326 P3 122.3(2)
C332 C331 C336 120.1(3)
C333 C332 C331 120.9(3)
C334 C333 C332 119.4(3)
C333 C334 C335 120.4(3)
C334 C335 C336 120.5(3)
C331 C336 C335 118.7(3)
C331 C336 P3 119.9(2)
C335 C336 P3 121.1(2)
C412 C411 C416 120.0(3)
C413 C412 C411 120.4(3)
C414 C413 C412 120.1(3)
C415 C414 C413 120.0(3)
C414 C415 C416 120.5(3)
C411 C416 C415 118.9(3)
C411 C416 P4 119.5(2)
C415 C416 P4 121.6(2)
C422 C421 C426 120.6(3)
C421 C422 C423 119.9(3)
C424 C423 C422 120.2(3)
C423 C424 C425 119.7(3)
C424 C425 C426 121.0(3)
C421 C426 C425 118.7(3)
C421 C426 P4 124.9(2)
C425 C426 P4 116.4(2)
C432 C431 C436 120.3(3)
C431 C432 C433 120.5(3)
C434 C433 C432 119.8(3)
C433 C434 C435 120.1(3)
C436 C435 C434 120.5(3)
C435 C436 C431 118.9(3)
C435 C436 P4 119.8(2)
C431 C436 P4 120.9(2)
F2 P5 F1 92.4(3)
F2 P5 F5 179.3(2)
F1 P5 F5 88.12(18)
F2 P5 F4 90.6(3)
F1 P5 F4 176.5(2)
F5 P5 F4 88.9(2)
F2 P5 F6 91.72(19)
F1 P5 F6 91.20(17)
F5 P5 F6 88.73(16)
F4 P5 F6 90.49(17)
F2 P5 F3 89.31(18)
F1 P5 F3 89.91(16)
F5 P5 F3 90.24(14)
F4 P5 F3 88.35(15)
F6 P5 F3 178.46(18)
Cl2 C4 Cl1 110.8(2)
Cl3 C5 Cl4 114.8(4)

loop_
_geom_bond_atom_site_label_1
_geom_bond_atom_site_label_2
_geom_bond_distance
Pt2 C1 2.090(3)
Pt2 P4 2.2902(16)
Pt2 P3 2.3510(13)
Pt2 S1 2.3684(16)
Pt1 P1 2.3034(13)
Pt1 P2 2.3051(15)
Pt1 S2 2.3323(13)
Pt1 S1 2.3589(14)
P1 C136 1.823(3)
P1 C126 1.831(3)
P1 C116 1.849(3)
P2 C216 1.810(3)
P2 C226 1.826(3)
P2 C236 1.838(3)
P3 C326 1.825(3)
P3 C336 1.828(3)
P3 C316 1.830(3)
P4 C416 1.817(3)
P4 C426 1.829(3)
P4 C436 1.832(3)
S1 C2 1.823(3)
S2 C1 1.823(3)
O1 C3 1.207(4)
C1 C3 1.483(4)
C2 C3 1.511(4)
C111 C116 1.396(4)
C111 C112 1.399(4)
C112 C113 1.383(5)
C113 C114 1.387(5)
C114 C115 1.393(4)
C115 C116 1.394(4)
C121 C122 1.387(4)
C121 C126 1.392(4)
C122 C123 1.387(5)
C123 C124 1.376(5)
C124 C125 1.394(4)
C125 C126 1.392(4)
C131 C132 1.391(4)
C131 C136 1.393(4)
C132 C133 1.378(4)
C133 C134 1.392(4)
C134 C135 1.386(4)
C135 C136 1.402(4)
C211 C212 1.384(4)
C211 C216 1.407(4)
C212 C213 1.381(5)
C213 C214 1.385(5)
C214 C215 1.387(4)
C215 C216 1.384(4)
C221 C222 1.387(4)
C221 C226 1.392(4)
C222 C223 1.390(4)
C223 C224 1.380(5)
C224 C225 1.392(4)
C225 C226 1.393(4)
C231 C232 1.389(4)
C231 C236 1.395(4)
C232 C233 1.378(5)
C233 C234 1.383(5)
C234 C235 1.391(5)
C235 C236 1.395(4)
C311 C312 1.391(4)
C311 C316 1.404(4)
C312 C313 1.383(5)
C313 C314 1.384(5)
C314 C315 1.389(4)
C315 C316 1.395(4)
C321 C326 1.390(4)
C321 C322 1.395(4)
C322 C323 1.388(4)
C323 C324 1.383(5)
C324 C325 1.388(4)
C325 C326 1.401(4)
C331 C332 1.391(4)
C331 C336 1.399(4)
C332 C333 1.387(5)
C333 C334 1.385(5)
C334 C335 1.393(4)
C335 C336 1.403(4)
C411 C412 1.389(4)
C411 C416 1.395(4)
C412 C413 1.385(5)
C413 C414 1.384(5)
C414 C415 1.382(4)
C415 C416 1.408(4)
C421 C422 1.386(4)
C421 C426 1.396(4)
C422 C423 1.397(4)
C423 C424 1.383(4)
C424 C425 1.388(4)
C425 C426 1.397(4)
C431 C432 1.384(4)
C431 C436 1.400(4)
C432 C433 1.386(5)
C433 C434 1.384(4)
C434 C435 1.394(4)
C435 C436 1.393(4)
P5 F2 1.561(3)
P5 F1 1.575(3)
P5 F5 1.578(3)
P5 F4 1.585(3)
P5 F6 1.590(3)
P5 F3 1.594(3)
C4 Cl2 1.744(4)
C4 Cl1 1.761(4)
C5 Cl3 1.713(7)
C5 Cl4 1.716(6)
